data_7015004
loop_
_publ_author_name
'Albrecht, Carolin'
'Bode, Maren'
'P\'erez, Janaina Marinas'
'Daniels, J\"org'
'Schnakenburg, Gregor'
'Streubel, Rainer'

_publ_section_title
;
 First examples of oxaphosphirane pentacarbonylchromium(0) and
 -molybdenum(0) complexes: synthesis, structures and reactions
;
_journal_issue 11
_journal_name_full 'Dalton Transactions'
_journal_page_first 2654
_journal_paper_doi 10.1039/c0dt01509a
_journal_volume 40
_journal_year 2011
_chemical_formula_moiety 'C22 H21 Cr O6 P'
_chemical_formula_sum 'C22 H21 Cr O6 P'
_chemical_formula_weight 464.36
_chemical_name_systematic
;
?
;
_space_group_IT_number 2
_symmetry_cell_setting triclinic
_symmetry_space_group_name_Hall '-P 1'
_symmetry_space_group_name_H-M 'P -1'
_atom_sites_solution_hydrogens geom
_atom_sites_solution_primary direct
_atom_sites_solution_secondary difmap
_cell_angle_alpha 101.172(2)
_cell_angle_beta 110.283(2)
_cell_angle_gamma 102.683(2)
_cell_formula_units_Z 2
_cell_length_a 9.5334(3)
_cell_length_b 10.1367(4)
_cell_length_c 13.1037(5)
_cell_measurement_reflns_used 4032
_cell_measurement_temperature 123(2)
_cell_measurement_theta_max 29.13
_cell_measurement_theta_min 1.00
_cell_volume 1107.27(8)
_computing_cell_refinement 'HKL Scalepack (Otwinowski & Minor 1997)'
_computing_data_collection 'HKL Denzo and Scalepack (Otwinowski & Minor 1997)'
_computing_data_reduction 'HKL Denzo and Scalepack (Otwinowski & Minor 1997)'
_computing_molecular_graphics 'DIAMOND (Brandenburg, 1999)'
_computing_publication_material 'SHELXL97 (Sheldrick, 1997)'
_computing_structure_refinement 'SHELXL-97 (Sheldrick, 1997)'
_computing_structure_solution 'SHELXS-97 (Sheldrick, 1990)'
_diffrn_ambient_temperature 123(2)
_diffrn_detector_area_resol_mean 9
_diffrn_measured_fraction_theta_full 0.963
_diffrn_measured_fraction_theta_max 0.963
_diffrn_measurement_device '95mm CCD camera on \k-goniostat'
_diffrn_measurement_device_type 'Nonius KappaCCD'
_diffrn_measurement_method 'CCD rotation images, thick slices'
_diffrn_radiation_monochromator 'horizonally mounted graphite crystal'
_diffrn_radiation_type MoK\a
_diffrn_radiation_wavelength 0.71073
_diffrn_reflns_av_R_equivalents 0.0584
_diffrn_reflns_av_sigmaI/netI 0.0449
_diffrn_reflns_limit_h_max 11
_diffrn_reflns_limit_h_min -12
_diffrn_reflns_limit_k_max 12
_diffrn_reflns_limit_k_min -13
_diffrn_reflns_limit_l_max 17
_diffrn_reflns_limit_l_min -17
_diffrn_reflns_number 14121
_diffrn_reflns_theta_full 28.00
_diffrn_reflns_theta_max 28.00
_diffrn_reflns_theta_min 4.11
_exptl_absorpt_coefficient_mu 0.623
_exptl_absorpt_correction_T_max 0.76911
_exptl_absorpt_correction_T_min 0.50381
_exptl_absorpt_correction_type multi-scan
_exptl_crystal_colour yellow
_exptl_crystal_density_diffrn 1.393
_exptl_crystal_density_method 'not measured'
_exptl_crystal_description block
_exptl_crystal_F_000 480
_exptl_crystal_size_max 1.19
_exptl_crystal_size_mid 0.91
_exptl_crystal_size_min 0.84
_refine_diff_density_max 0.598
_refine_diff_density_min -0.639
_refine_diff_density_rms 0.055
_refine_ls_extinction_method none
_refine_ls_goodness_of_fit_ref 1.059
_refine_ls_hydrogen_treatment constr
_refine_ls_matrix_type full
_refine_ls_number_parameters 276
_refine_ls_number_reflns 5159
_refine_ls_number_restraints 0
_refine_ls_restrained_S_all 1.059
_refine_ls_R_factor_all 0.0403
_refine_ls_R_factor_gt 0.0341
_refine_ls_shift/su_max 0.001
_refine_ls_shift/su_mean 0.000
_refine_ls_structure_factor_coef Fsqd
_refine_ls_weighting_details 'calc w=1/[\s^2^(Fo^2^)+(0.0443P)^2^+0.3119P] where P=(Fo^2^+2Fc^2^)/3'
_refine_ls_weighting_scheme calc
_refine_ls_wR_factor_gt 0.0928
_refine_ls_wR_factor_ref 0.0962
_reflns_number_gt 4444
_reflns_number_total 5159
_reflns_threshold_expression >2sigma(I)
_cod_data_source_file C0DT01509A.TXT
_cod_data_source_block Greg742
_cod_depositor_comments
;
The following automatic conversions were performed:
'_symmetry_cell_setting' value 'Triclinic' changed to 'triclinic'
according to '/home/saulius/struct/CIF-dictionaries/cif_core.dic'
dictionary named 'cif_core.dic' version 2.4.1 from
2010-06-29.

'_exptl_absorpt_correction_type' value 'Multi-Scan' changed
to 'multi-scan' according to
'/home/saulius/struct/CIF-dictionaries/cif_core.dic' dictionary named
'cif_core.dic' version 2.4.1 from 2010-06-29.

Automatic conversion script
Id: cif_fix_enum 1555 2011-01-17 13:19:09Z saulius 
;
_cod_original_cell_volume 1107.27(7)
_cod_database_code 7015004

loop_
_symmetry_equiv_pos_as_xyz
'x, y, z'
'-x, -y, -z'

loop_
_atom_site_label
_atom_site_type_symbol
_atom_site_fract_x
_atom_site_fract_y
_atom_site_fract_z
_atom_site_U_iso_or_equiv
_atom_site_adp_type
_atom_site_occupancy
_atom_site_symmetry_multiplicity
_atom_site_calc_flag
_atom_site_refinement_flags
_atom_site_disorder_assembly
_atom_site_disorder_group
C1 C 0.25506(18) 0.60779(17) 0.62134(13) 0.0237(3) Uani 1 1 d . . .
H1A H 0.2038 0.5242 0.6402 0.028 Uiso 1 1 calc R . .
C2 C 0.14738(18) 0.68229(16) 0.56396(13) 0.0239(3) Uani 1 1 d . . .
C3 C 0.0284(2) 0.6975(2) 0.59860(16) 0.0340(4) Uani 1 1 d . . .
H3A H 0.0175 0.6614 0.6581 0.041 Uiso 1 1 calc R . .
C4 C -0.0745(2) 0.7653(2) 0.54642(18) 0.0397(4) Uani 1 1 d . . .
H4A H -0.1559 0.7754 0.5703 0.048 Uiso 1 1 calc R . .
C5 C -0.0600(2) 0.81809(19) 0.46041(17) 0.0381(4) Uani 1 1 d . . .
H5A H -0.1304 0.8655 0.4256 0.046 Uiso 1 1 calc R . .
C6 C 0.0570(2) 0.80218(19) 0.42462(15) 0.0344(4) Uani 1 1 d . . .
H6A H 0.0665 0.8379 0.3646 0.041 Uiso 1 1 calc R . .
C7 C 0.16123(19) 0.73386(18) 0.47628(14) 0.0280(3) Uani 1 1 d . . .
H7A H 0.2416 0.7227 0.4514 0.034 Uiso 1 1 calc R . .
C8 C 0.53006(18) 0.57655(16) 0.79678(12) 0.0210(3) Uani 1 1 d . . .
C9 C 0.56762(19) 0.65145(16) 0.91941(13) 0.0230(3) Uani 1 1 d . . .
C10 C 0.7245(2) 0.68876(16) 0.97957(13) 0.0255(3) Uani 1 1 d . . .
C11 C 0.79969(18) 0.64300(17) 0.90323(14) 0.0254(3) Uani 1 1 d . . .
C12 C 0.68916(19) 0.57979(16) 0.79691(13) 0.0231(3) Uani 1 1 d . . .
C13 C 0.4165(2) 0.42550(17) 0.75291(15) 0.0298(4) Uani 1 1 d . . .
H13A H 0.3226 0.4262 0.7677 0.045 Uiso 1 1 calc R . .
H13B H 0.4684 0.3653 0.7921 0.045 Uiso 1 1 calc R . .
H13C H 0.3857 0.3884 0.6708 0.045 Uiso 1 1 calc R . .
C14 C 0.4429(2) 0.6721(2) 0.95913(16) 0.0338(4) Uani 1 1 d . . .
H14A H 0.3827 0.5812 0.9605 0.051 Uiso 1 1 calc R . .
H14B H 0.3721 0.7098 0.9071 0.051 Uiso 1 1 calc R . .
H14C H 0.4918 0.7390 1.0359 0.051 Uiso 1 1 calc R . .
C15 C 0.8169(2) 0.7629(2) 1.10385(15) 0.0377(4) Uani 1 1 d . . .
H15A H 0.8715 0.7021 1.1401 0.057 Uiso 1 1 calc R . .
H15B H 0.7455 0.7840 1.1388 0.057 Uiso 1 1 calc R . .
H15C H 0.8943 0.8514 1.1141 0.057 Uiso 1 1 calc R . .
C16 C 0.9737(2) 0.6675(2) 0.94461(17) 0.0403(4) Uani 1 1 d . . .
H16A H 1.0072 0.6222 1.0046 0.060 Uiso 1 1 calc R . .
H16B H 1.0293 0.7694 0.9751 0.060 Uiso 1 1 calc R . .
H16C H 0.9983 0.6269 0.8812 0.060 Uiso 1 1 calc R . .
C17 C 0.7080(2) 0.51608(19) 0.69127(15) 0.0313(4) Uani 1 1 d . . .
H17A H 0.6902 0.5759 0.6406 0.047 Uiso 1 1 calc R . .
H17B H 0.6314 0.4213 0.6523 0.047 Uiso 1 1 calc R . .
H17C H 0.8147 0.5094 0.7118 0.047 Uiso 1 1 calc R . .
C18 C 0.64181(19) 0.97602(17) 0.90825(15) 0.0272(3) Uani 1 1 d . . .
C19 C 0.7986(2) 0.89882(17) 0.78569(15) 0.0285(4) Uani 1 1 d . . .
C20 C 0.56870(19) 0.88709(17) 0.59365(15) 0.0269(3) Uani 1 1 d . . .
C21 C 0.4122(2) 0.98268(17) 0.72145(14) 0.0283(3) Uani 1 1 d . . .
C22 C 0.6994(2) 1.12018(18) 0.76756(14) 0.0297(4) Uani 1 1 d . . .
Cr Cr 0.60010(3) 0.93087(2) 0.74960(2) 0.02153(9) Uani 1 1 d . . .
O1 O 0.37409(13) 0.58912(12) 0.57754(9) 0.0240(2) Uani 1 1 d . . .
O2 O 0.67129(16) 1.01079(13) 1.00320(11) 0.0366(3) Uani 1 1 d . . .
O3 O 0.92259(15) 0.89054(14) 0.80758(13) 0.0421(3) Uani 1 1 d . . .
O4 O 0.55617(16) 0.86296(14) 0.50160(11) 0.0371(3) Uani 1 1 d . . .
O5 O 0.30872(16) 1.02604(14) 0.71068(12) 0.0410(3) Uani 1 1 d . . .
O6 O 0.75763(17) 1.23490(14) 0.77559(12) 0.0437(3) Uani 1 1 d . . .
P P 0.46119(4) 0.69416(4) 0.71135(3) 0.01947(10) Uani 1 1 d . . .

loop_
_atom_site_aniso_label
_atom_site_aniso_U_11
_atom_site_aniso_U_22
_atom_site_aniso_U_33
_atom_site_aniso_U_23
_atom_site_aniso_U_13
_atom_site_aniso_U_12
C1 0.0228(7) 0.0208(8) 0.0225(8) 0.0047(6) 0.0059(6) 0.0043(6)
C2 0.0205(7) 0.0167(8) 0.0226(8) -0.0008(6) 0.0011(6) 0.0017(6)
C3 0.0251(8) 0.0335(10) 0.0373(10) 0.0071(8) 0.0095(7) 0.0059(7)
C4 0.0242(9) 0.0346(10) 0.0498(12) 0.0020(9) 0.0087(8) 0.0091(7)
C5 0.0251(9) 0.0215(9) 0.0458(11) 0.0001(8) -0.0058(8) 0.0074(7)
C6 0.0355(9) 0.0269(9) 0.0281(9) 0.0067(7) 0.0000(7) 0.0081(7)
C7 0.0270(8) 0.0263(9) 0.0225(8) 0.0034(6) 0.0031(7) 0.0076(7)
C8 0.0255(7) 0.0139(7) 0.0175(7) 0.0052(6) 0.0036(6) 0.0026(6)
C9 0.0315(8) 0.0149(7) 0.0210(7) 0.0065(6) 0.0097(6) 0.0046(6)
C10 0.0340(9) 0.0162(8) 0.0189(7) 0.0065(6) 0.0055(7) 0.0014(6)
C11 0.0259(8) 0.0208(8) 0.0267(8) 0.0111(6) 0.0063(7) 0.0056(6)
C12 0.0296(8) 0.0162(7) 0.0232(8) 0.0081(6) 0.0092(6) 0.0074(6)
C13 0.0319(9) 0.0168(8) 0.0287(9) 0.0078(7) 0.0034(7) -0.0012(6)
C14 0.0418(10) 0.0334(10) 0.0329(9) 0.0142(8) 0.0206(8) 0.0119(8)
C15 0.0462(11) 0.0298(10) 0.0210(8) 0.0045(7) 0.0050(8) -0.0021(8)
C16 0.0282(9) 0.0453(12) 0.0417(11) 0.0210(9) 0.0051(8) 0.0086(8)
C17 0.0414(10) 0.0266(9) 0.0283(9) 0.0074(7) 0.0149(8) 0.0148(8)
C18 0.0289(8) 0.0168(8) 0.0304(9) 0.0073(6) 0.0066(7) 0.0055(6)
C19 0.0302(9) 0.0168(8) 0.0313(9) 0.0096(7) 0.0066(7) 0.0015(6)
C20 0.0272(8) 0.0193(8) 0.0314(9) 0.0101(7) 0.0083(7) 0.0055(6)
C21 0.0325(9) 0.0200(8) 0.0224(8) 0.0027(6) 0.0034(7) 0.0050(7)
C22 0.0323(9) 0.0240(9) 0.0253(8) 0.0097(7) 0.0031(7) 0.0063(7)
Cr 0.02355(14) 0.01453(14) 0.02111(14) 0.00641(10) 0.00371(11) 0.00353(10)
O1 0.0266(6) 0.0223(6) 0.0185(5) 0.0029(4) 0.0051(4) 0.0084(5)
O2 0.0485(8) 0.0276(7) 0.0259(7) 0.0042(5) 0.0097(6) 0.0096(6)
O3 0.0254(7) 0.0350(8) 0.0645(10) 0.0239(7) 0.0131(6) 0.0075(5)
O4 0.0455(8) 0.0384(8) 0.0301(7) 0.0132(6) 0.0164(6) 0.0138(6)
O5 0.0373(7) 0.0341(8) 0.0411(8) 0.0020(6) 0.0045(6) 0.0184(6)
O6 0.0461(8) 0.0225(7) 0.0451(8) 0.0150(6) 0.0024(6) -0.0003(6)
P 0.0212(2) 0.0155(2) 0.01732(19) 0.00466(15) 0.00413(15) 0.00353(15)

loop_
_atom_type_symbol
_atom_type_description
_atom_type_scat_dispersion_real
_atom_type_scat_dispersion_imag
_atom_type_scat_source
C C 0.0033 0.0016 'International Tables Vol C Tables 4.2.6.8 and 6.1.1.4'
H H 0.0000 0.0000 'International Tables Vol C Tables 4.2.6.8 and 6.1.1.4'
Cr Cr 0.3209 0.6236 'International Tables Vol C Tables 4.2.6.8 and 6.1.1.4'
O O 0.0106 0.0060 'International Tables Vol C Tables 4.2.6.8 and 6.1.1.4'
P P 0.1023 0.0942 'International Tables Vol C Tables 4.2.6.8 and 6.1.1.4'

loop_
_geom_bond_atom_site_label_1
_geom_bond_atom_site_label_2
_geom_bond_distance
_geom_bond_site_symmetry_2
_geom_bond_publ_flag
C1 O1 1.4685(19) . ?
C1 C2 1.488(2) . ?
C1 P 1.8046(16) . ?
C1 H1A 1.0000 . ?
C2 C7 1.385(2) . ?
C2 C3 1.387(2) . ?
C3 C4 1.384(3) . ?
C3 H3A 0.9500 . ?
C4 C5 1.373(3) . ?
C4 H4A 0.9500 . ?
C5 C6 1.379(3) . ?
C5 H5A 0.9500 . ?
C6 C7 1.394(2) . ?
C6 H6A 0.9500 . ?
C7 H7A 0.9500 . ?
C8 C12 1.509(2) . ?
C8 C9 1.515(2) . ?
C8 C13 1.532(2) . ?
C8 P 1.8592(15) . ?
C9 C10 1.349(2) . ?
C9 C14 1.492(2) . ?
C10 C11 1.481(2) . ?
C10 C15 1.494(2) . ?
C11 C12 1.342(2) . ?
C11 C16 1.500(2) . ?
C12 C17 1.497(2) . ?
C13 H13A 0.9800 . ?
C13 H13B 0.9800 . ?
C13 H13C 0.9800 . ?
C14 H14A 0.9800 . ?
C14 H14B 0.9800 . ?
C14 H14C 0.9800 . ?
C15 H15A 0.9800 . ?
C15 H15B 0.9800 . ?
C15 H15C 0.9800 . ?
C16 H16A 0.9800 . ?
C16 H16B 0.9800 . ?
C16 H16C 0.9800 . ?
C17 H17A 0.9800 . ?
C17 H17B 0.9800 . ?
C17 H17C 0.9800 . ?
C18 O2 1.138(2) . ?
C18 Cr 1.9152(18) . ?
C19 O3 1.142(2) . ?
C19 Cr 1.9021(18) . ?
C20 O4 1.141(2) . ?
C20 Cr 1.9048(18) . ?
C21 O5 1.142(2) . ?
C21 Cr 1.9106(18) . ?
C22 O6 1.140(2) . ?
C22 Cr 1.8726(17) . ?
Cr P 2.3326(5) . ?
O1 P 1.6662(11) . ?
